data_2010997
loop_
_publ_author_name
'Marcus, Sebastian T.'
'Gahan, Lawrence R.'
'Bernhardt, Paul V.'

_publ_section_title
;
 The Ni^II^, Hg^II^ and Cu^II^ complexes of 12-membered-ring
 mixed-donor macrocycles
;
_journal_issue 6
_journal_name_full 'Acta Crystallographica Section C'
_journal_page_first 655
_journal_page_last 658
_journal_paper_doi 10.1107/S0108270100003942
_journal_volume 56
_journal_year 2000
_chemical_formula_moiety '[Hg (C8 H17 NO3 )(NO3 )2 ]'
_chemical_formula_sum 'C8 H17 Hg N3 O9'
_chemical_formula_weight 499.84
_chemical_name_systematic
;
bis(nitrato)(1,4,7-trioxa-10-azacyclododecane)mercury(II)
;
_space_group_IT_number 14
_symmetry_cell_setting monoclinic
_symmetry_space_group_name_Hall '-P 2yn'
_symmetry_space_group_name_H-M 'P 1 21/n 1'
_audit_creation_method SHELXL-97
_cell_angle_alpha 90.00
_cell_angle_beta 96.60(2)
_cell_angle_gamma 90.00
_cell_formula_units_Z 4
_cell_length_a 8.245(3)
_cell_length_b 11.927(2)
_cell_length_c 14.272(5)
_cell_measurement_reflns_used 25
_cell_measurement_temperature 275(2)
_cell_measurement_theta_max 14
_cell_measurement_theta_min 10
_cell_volume 1394.2(7)
_computing_cell_refinement 'SET4 in CAD4 Manual  (Enraf-Nonius, 1988)'
_computing_data_collection 'CAD4 Manual (Enraf-Nonius, 1988)'
_computing_data_reduction 'XTAL3.2 (Hall et al., 1992)'
_computing_molecular_graphics 'PLATON (Spek, 1990)'
_computing_publication_material SHELXL97
_computing_structure_refinement 'SHELXL97 (Sheldrick, 1997)'
_computing_structure_solution 'SHELXS86 (Sheldrick, 1990)'
_diffrn_ambient_temperature 295(2)
_diffrn_measured_fraction_theta_full .950
_diffrn_measured_fraction_theta_max .950
_diffrn_measurement_device_type 'Enraf-Nonius CAD4'
_diffrn_measurement_method '\w-2\q scans'
_diffrn_radiation_monochromator graphite
_diffrn_radiation_source 'fine-focus sealed tube'
_diffrn_radiation_type MoK\a
_diffrn_radiation_wavelength .71073
_diffrn_reflns_av_R_equivalents .0237
_diffrn_reflns_av_sigmaI/netI .0208
_diffrn_reflns_limit_h_max 9
_diffrn_reflns_limit_h_min 0
_diffrn_reflns_limit_k_max 14
_diffrn_reflns_limit_k_min 0
_diffrn_reflns_limit_l_max 16
_diffrn_reflns_limit_l_min -16
_diffrn_reflns_number 2623
_diffrn_reflns_theta_full 24.97
_diffrn_reflns_theta_max 24.97
_diffrn_reflns_theta_min 2.23
_diffrn_standards_decay_% <5
_diffrn_standards_interval_time 120
_diffrn_standards_number 3
_exptl_absorpt_coefficient_mu 11.090
_exptl_absorpt_correction_T_max .109
_exptl_absorpt_correction_T_min .055
_exptl_absorpt_correction_type '\y scan'
_exptl_absorpt_process_details '(North et al., 1968)'
_exptl_crystal_colour colourless
_exptl_crystal_density_diffrn 2.381
_exptl_crystal_density_method 'not measured'
_exptl_crystal_description prism
_exptl_crystal_F_000 952
_exptl_crystal_size_max .30
_exptl_crystal_size_mid .20
_exptl_crystal_size_min .20
_refine_diff_density_max 1.455
_refine_diff_density_min -3.302
_refine_ls_extinction_coef .0018(3)
_refine_ls_extinction_method 'SHELXL97 (Sheldrick, 1997)'
_refine_ls_goodness_of_fit_ref 1.060
_refine_ls_hydrogen_treatment constr
_refine_ls_matrix_type full
_refine_ls_number_parameters 191
_refine_ls_number_reflns 2444
_refine_ls_number_restraints 0
_refine_ls_restrained_S_all 1.060
_refine_ls_R_factor_all .0416
_refine_ls_R_factor_gt .0329
_refine_ls_shift/su_max .000
_refine_ls_shift/su_mean .000
_refine_ls_structure_factor_coef Fsqd
_refine_ls_weighting_details 'w = 1/[\s^2^(Fo^2^)+(0.0622P)^2^+1.3329P] where P=(Fo^2^+2Fc^2^)/3'
_refine_ls_weighting_scheme calc
_refine_ls_wR_factor_ref .0873
_reflns_number_gt 2082
_reflns_number_total 2444
_reflns_threshold_expression I>2\s(I)
_cod_data_source_file fg1589.cif
_cod_data_source_block II
_cod_depositor_comments
;
The following automatic conversions were performed:

'_refine_ls_weighting_scheme' value 'calc w =
1/[\s^2^(Fo^2^)+(0.0622P)^2^+1.3329P] where P=(Fo^2^+2Fc^2^)/3' was
changed to 'calc'. New tag '_refine_ls_weighting_details' was
created. The value of the new tag was set to 'w =
1/[\s^2^(Fo^2^)+(0.0622P)^2^+1.3329P] where P=(Fo^2^+2Fc^2^)/3'.

Automatic conversion script
Id: cif_fix_values 3143 2015-03-26 13:38:13Z robertas 
;
_cod_original_sg_symbol_H-M 'P 21/n'
_cod_database_code 2010997
_cod_database_fobs_code 2010997

loop_
_symmetry_equiv_pos_as_xyz
'x, y, z'
'-x+1/2, y+1/2, -z+1/2'
'-x, -y, -z'
'x-1/2, -y-1/2, z-1/2'

loop_
_atom_site_label
_atom_site_fract_x
_atom_site_fract_y
_atom_site_fract_z
_atom_site_U_iso_or_equiv
_atom_site_adp_type
_atom_site_calc_flag
_atom_site_refinement_flags
_atom_site_occupancy
_atom_site_disorder_assembly
_atom_site_disorder_group
_atom_site_type_symbol
Hg1 .07460(3) .140753(19) .310704(17) .03087(15) Uani d . 1 . . Hg
N1 .1946(7) .2309(5) .4327(4) .0360(13) Uani d . 1 . . N
H1 .2046 .1810 .4813 .043 Uiso calc R 1 . . H
O1 -.0481(6) .3365(4) .3058(3) .0365(11) Uani d . 1 . . O
O2 .1265(6) .2609(4) .1614(3) .0402(11) Uani d . 1 . . O
O3 .3852(6) .1594(4) .2794(4) .0408(12) Uani d . 1 . . O
C1 .0879(9) .3214(7) .4604(5) .0415(17) Uani d . 1 . . C
H1A .1454 .3634 .5121 .050 Uiso calc R 1 . . H
H1B -.0084 .2886 .4825 .050 Uiso calc R 1 . . H
C2 .0362(10) .4001(6) .3802(5) .0423(17) Uani d . 1 . . C
H2A -.0347 .4580 .4006 .051 Uiso calc R 1 . . H
H2B .1311 .4359 .3590 .051 Uiso calc R 1 . . H
C3 -.0593(9) .3885(7) .2161(6) .0436(18) Uani d . 1 . . C
H3A -.0837 .4675 .2230 .052 Uiso calc R 1 . . H
H3B -.1490 .3552 .1756 .052 Uiso calc R 1 . . H
C4 .0939(11) .3775(6) .1700(6) .0448(19) Uani d . 1 . . C
H4A .0802 .4125 .1083 .054 Uiso calc R 1 . . H
H4B .1839 .4138 .2080 .054 Uiso calc R 1 . . H
C5 .2792(10) .2355(7) .1308(6) .0487(19) Uani d . 1 . . C
H5A .3011 .2885 .0822 .058 Uiso calc R 1 . . H
H5B .2743 .1612 .1030 .058 Uiso calc R 1 . . H
C6 .4172(9) .2394(7) .2095(6) .048(2) Uani d . 1 . . C
H6A .5195 .2219 .1854 .058 Uiso calc R 1 . . H
H6B .4256 .3139 .2369 .058 Uiso calc R 1 . . H
C7 .4575(9) .1861(7) .3726(6) .050(2) Uani d . 1 . . C
H7A .5662 .2156 .3691 .060 Uiso calc R 1 . . H
H7B .4684 .1178 .4097 .060 Uiso calc R 1 . . H
C8 .3621(8) .2691(6) .4215(6) .0415(17) Uani d . 1 . . C
H8A .4195 .2845 .4834 .050 Uiso calc R 1 . . H
H8B .3556 .3387 .3861 .050 Uiso calc R 1 . . H
N2 -.0985(7) .0310(5) .1530(4) .0385(13) Uani d . 1 . . N
O4 .0454(6) .0177(4) .1985(4) .0425(12) Uani d . 1 . . O
O5 -.1850(7) .1050(5) .1810(4) .0574(15) Uani d . 1 . . O
O6 -.1402(8) -.0291(6) .0863(4) .0672(18) Uani d . 1 . . O
N3 -.1663(6) .0164(5) .4295(4) .0332(13) Uani d . 1 . . N
O7 -.2714(6) -.0165(4) .4780(4) .0458(13) Uani d . 1 . . O
O8 -.1597(6) .1178(4) .4103(4) .0463(13) Uani d . 1 . . O
O9 -.0676(7) -.0483(5) .4004(4) .0545(14) Uani d . 1 . . O

loop_
_atom_site_aniso_label
_atom_site_aniso_U_11
_atom_site_aniso_U_22
_atom_site_aniso_U_33
_atom_site_aniso_U_12
_atom_site_aniso_U_13
_atom_site_aniso_U_23
Hg1 .0312(2) .0282(2) .0330(2) -.00259(9) .00311(11) -.00102(10)
N1 .043(3) .040(3) .024(3) -.008(3) .002(2) .009(2)
O1 .039(3) .031(2) .038(3) .000(2) -.001(2) -.004(2)
O2 .050(3) .037(3) .036(3) .005(2) .010(2) .003(2)
O3 .032(3) .033(3) .058(3) .005(2) .008(2) .005(2)
C1 .046(4) .045(4) .033(4) -.006(4) .008(3) -.011(3)
C2 .052(5) .029(4) .045(4) .004(3) .001(3) -.012(3)
C3 .047(4) .038(4) .043(4) .009(3) -.007(3) .008(3)
C4 .065(5) .032(4) .037(4) .006(3) .005(4) .010(3)
C5 .053(5) .047(4) .049(4) .004(4) .022(4) .003(4)
C6 .042(4) .044(4) .062(5) .003(3) .024(4) .014(4)
C7 .029(4) .052(5) .066(5) .007(3) -.003(3) .014(4)
C8 .029(4) .039(4) .054(4) -.001(3) -.005(3) .004(3)
N2 .038(3) .038(3) .039(3) .000(3) .001(3) .002(3)
O4 .044(3) .035(3) .046(3) .004(2) -.007(2) -.002(2)
O5 .047(3) .057(3) .067(4) .013(3) .003(3) -.011(3)
O6 .060(4) .075(4) .062(4) -.003(3) -.010(3) -.035(3)
N3 .026(3) .041(3) .030(3) .002(2) -.007(2) .001(3)
O7 .044(3) .046(3) .047(3) -.009(2) .007(2) .015(2)
O8 .040(3) .040(3) .059(3) .001(2) .006(3) .018(3)
O9 .047(3) .059(4) .054(3) .017(3) -.008(3) -.017(3)

loop_
_atom_type_symbol
_atom_type_description
_atom_type_scat_dispersion_real
_atom_type_scat_dispersion_imag
_atom_type_scat_source
C C .0033 .0016 'International Tables Vol C Tables 4.2.6.8 and 6.1.1.4'
H H .0000 .0000 'International Tables Vol C Tables 4.2.6.8 and 6.1.1.4'
N N .0061 .0033 'International Tables Vol C Tables 4.2.6.8 and 6.1.1.4'
O O .0106 .0060 'International Tables Vol C Tables 4.2.6.8 and 6.1.1.4'
Hg Hg -2.3894 9.2266 'International Tables Vol C Tables 4.2.6.8 and 6.1.1.4'

loop_
_geom_angle_atom_site_label_1
_geom_angle_atom_site_label_2
_geom_angle_atom_site_label_3
_geom_angle
_geom_angle_publ_flag
O4 Hg1 N1 157.7(2) yes
O4 Hg1 O8 108.29(19) yes
N1 Hg1 O8 84.87(19) yes
O4 Hg1 O1 126.29(17) yes
N1 Hg1 O1 73.28(18) yes
O8 Hg1 O1 77.79(16) yes
O4 Hg1 O2 77.63(18) yes
N1 Hg1 O2 105.99(18) yes
O8 Hg1 O2 135.48(16) yes
O1 Hg1 O2 65.19(15) yes
O4 Hg1 O3 87.69(18) yes
N1 Hg1 O3 74.71(19) yes
O8 Hg1 O3 155.73(18) yes
O1 Hg1 O3 107.86(15) yes
O2 Hg1 O3 64.61(16) yes
O4 Hg1 O5 51.21(18) yes
N1 Hg1 O5 151.11(19) yes
O8 Hg1 O5 76.85(19) yes
O1 Hg1 O5 81.04(17) yes
O2 Hg1 O5 73.85(18) yes
O3 Hg1 O5 126.98(18) yes
O4 Hg1 O9 77.50(17) yes
N1 Hg1 O9 101.51(17) yes
O8 Hg1 O9 45.49(16) yes
O1 Hg1 O9 123.06(15) yes
O2 Hg1 O9 152.46(15) yes
O3 Hg1 O9 125.73(14) yes
O5 Hg1 O9 81.42(18) yes
C1 N1 C8 113.3(6) ?
C1 N1 Hg1 110.1(4) ?
C8 N1 Hg1 114.1(4) ?
C3 O1 C2 114.7(6) ?
C3 O1 Hg1 114.3(4) ?
C2 O1 Hg1 108.1(4) ?
C5 O2 C4 114.9(6) ?
C5 O2 Hg1 111.4(4) ?
C4 O2 Hg1 114.2(4) ?
C6 O3 C7 114.2(6) ?
C6 O3 Hg1 115.6(4) ?
C7 O3 Hg1 99.7(4) ?
N1 C1 C2 112.3(6) ?
O1 C2 C1 107.9(6) ?
O1 C3 C4 112.9(6) ?
O2 C4 C3 107.6(6) ?
O2 C5 C6 112.7(6) ?
O3 C6 C5 108.5(6) ?
O3 C7 C8 113.5(6) ?
N1 C8 C7 113.3(6) ?
O6 N2 O5 123.9(7) ?
O6 N2 O4 118.9(6) ?
O5 N2 O4 117.1(6) ?
N2 O4 Hg1 107.8(4) ?
N2 O5 Hg1 83.9(4) ?
O9 N3 O7 121.7(6) ?
O9 N3 O8 119.3(6) ?
O7 N3 O8 118.9(6) ?
N3 O8 Hg1 106.5(4) ?
N3 O9 Hg1 88.7(4) ?

loop_
_geom_bond_atom_site_label_1
_geom_bond_atom_site_label_2
_geom_bond_site_symmetry_2
_geom_bond_distance
_geom_bond_publ_flag
Hg1 O4 . 2.166(5) yes
Hg1 N1 . 2.184(5) yes
Hg1 O8 . 2.541(5) yes
Hg1 O1 . 2.543(5) yes
Hg1 O2 . 2.644(5) yes
Hg1 O3 . 2.659(5) yes
Hg1 O5 . 2.698(6) yes
Hg1 O9 . 2.906(6) yes
N1 C1 . 1.474(9) ?
N1 C8 . 1.480(8) ?
O1 C3 . 1.415(9) ?
O1 C2 . 1.420(8) ?
O2 C5 . 1.413(9) ?
O2 C4 . 1.424(8) ?
O3 C6 . 1.427(9) ?
O3 C7 . 1.429(10) ?
C1 C2 . 1.504(11) ?
C3 C4 . 1.495(11) ?
C5 C6 . 1.505(11) ?
C7 C8 . 1.488(11) ?
N2 O6 . 1.208(8) ?
N2 O5 . 1.231(8) ?
N2 O4 . 1.295(7) ?
N3 O9 . 1.228(7) ?
N3 O7 . 1.234(7) ?
N3 O8 . 1.243(7) ?

loop_
_geom_hbond_atom_site_label_D
_geom_hbond_atom_site_label_H
_geom_hbond_atom_site_label_A
_geom_hbond_site_symmetry_A
_geom_hbond_distance_DH
_geom_hbond_distance_HA
_geom_hbond_distance_DA
_geom_hbond_angle_DHA
N1 H1 O7 3_556 .91 2.10 2.895(8) 144.9

loop_
_geom_torsion_atom_site_label_1
_geom_torsion_atom_site_label_2
_geom_torsion_atom_site_label_3
_geom_torsion_atom_site_label_4
_geom_torsion
O4 Hg1 N1 C1 178.8(5)
O8 Hg1 N1 C1 -53.6(4)
O1 Hg1 N1 C1 25.2(4)
O2 Hg1 N1 C1 82.4(4)
O3 Hg1 N1 C1 139.6(5)
O5 Hg1 N1 C1 -3.1(7)
O9 Hg1 N1 C1 -96.1(4)
O4 Hg1 N1 C8 50.0(7)
O8 Hg1 N1 C8 177.7(5)
O1 Hg1 N1 C8 -103.5(5)
O2 Hg1 N1 C8 -46.4(5)
O3 Hg1 N1 C8 10.9(4)
O5 Hg1 N1 C8 -131.8(5)
O9 Hg1 N1 C8 135.1(4)
O4 Hg1 O1 C3 -34.5(5)
N1 Hg1 O1 C3 133.4(5)
O8 Hg1 O1 C3 -138.3(5)
O2 Hg1 O1 C3 16.3(4)
O3 Hg1 O1 C3 66.1(5)
O5 Hg1 O1 C3 -59.9(5)
O9 Hg1 O1 C3 -133.5(4)
O4 Hg1 O1 C2 -163.5(4)
N1 Hg1 O1 C2 4.4(4)
O8 Hg1 O1 C2 92.7(4)
O2 Hg1 O1 C2 -112.7(5)
O3 Hg1 O1 C2 -62.9(5)
O5 Hg1 O1 C2 171.0(5)
O9 Hg1 O1 C2 97.4(4)
O4 Hg1 O2 C5 -72.8(5)
N1 Hg1 O2 C5 84.5(5)
O8 Hg1 O2 C5 -176.4(4)
O1 Hg1 O2 C5 146.9(5)
O3 Hg1 O2 C5 20.5(4)
O5 Hg1 O2 C5 -125.6(5)
O9 Hg1 O2 C5 -98.7(5)
O4 Hg1 O2 C4 155.0(5)
N1 Hg1 O2 C4 -47.7(5)
O8 Hg1 O2 C4 51.4(6)
O1 Hg1 O2 C4 14.8(5)
O3 Hg1 O2 C4 -111.6(5)
O5 Hg1 O2 C4 102.2(5)
O9 Hg1 O2 C4 129.2(5)
O4 Hg1 O3 C6 87.9(5)
N1 Hg1 O3 C6 -105.9(5)
O8 Hg1 O3 C6 -139.6(5)
O1 Hg1 O3 C6 -39.6(5)
O2 Hg1 O3 C6 10.5(5)
O5 Hg1 O3 C6 52.6(5)
O9 Hg1 O3 C6 160.7(5)
O4 Hg1 O3 C7 -149.1(4)
N1 Hg1 O3 C7 17.0(4)
O8 Hg1 O3 C7 -16.7(6)
O1 Hg1 O3 C7 83.3(4)
O2 Hg1 O3 C7 133.5(4)
O5 Hg1 O3 C7 175.5(4)
O9 Hg1 O3 C7 -76.3(4)
C8 N1 C1 C2 73.7(7)
Hg1 N1 C1 C2 -55.4(7)
C3 O1 C2 C1 -160.8(6)
Hg1 O1 C2 C1 -32.0(7)
N1 C1 C2 O1 59.1(8)
C2 O1 C3 C4 79.6(8)
Hg1 O1 C3 C4 -46.1(8)
C5 O2 C4 C3 -171.8(6)
Hg1 O2 C4 C3 -41.3(7)
O1 C3 C4 O2 58.4(9)
C4 O2 C5 C6 81.5(8)
Hg1 O2 C5 C6 -50.3(7)
C7 O3 C6 C5 -152.9(6)
Hg1 O3 C6 C5 -38.0(7)
O2 C5 C6 O3 60.0(9)
C6 O3 C7 C8 81.0(8)
Hg1 O3 C7 C8 -42.9(7)
C1 N1 C8 C7 -166.5(6)
Hg1 N1 C8 C7 -39.4(7)
O3 C7 C8 N1 60.0(9)
O6 N2 O4 Hg1 179.4(6)
O5 N2 O4 Hg1 -.7(7)
N1 Hg1 O4 N2 179.2(5)
O8 Hg1 O4 N2 55.4(4)
O1 Hg1 O4 N2 -32.7(5)
O2 Hg1 O4 N2 -78.8(4)
O3 Hg1 O4 N2 -143.3(4)
O5 Hg1 O4 N2 .3(4)
O9 Hg1 O4 N2 89.3(4)
O6 N2 O5 Hg1 -179.6(7)
O4 N2 O5 Hg1 .5(5)
O4 Hg1 O5 N2 -.4(4)
N1 Hg1 O5 N2 -179.5(4)
O8 Hg1 O5 N2 -127.3(4)
O1 Hg1 O5 N2 153.2(4)
O2 Hg1 O5 N2 86.6(4)
O3 Hg1 O5 N2 47.6(5)
O9 Hg1 O5 N2 -81.2(4)
O9 N3 O8 Hg1 .4(7)
O7 N3 O8 Hg1 179.9(4)
O4 Hg1 O8 N3 49.6(4)
N1 Hg1 O8 N3 -111.9(4)
O1 Hg1 O8 N3 174.1(4)
O2 Hg1 O8 N3 140.5(4)
O3 Hg1 O8 N3 -79.4(6)
O5 Hg1 O8 N3 90.6(4)
O9 Hg1 O8 N3 -.2(3)
O7 N3 O9 Hg1 -179.8(5)
O8 N3 O9 Hg1 -.4(6)
O4 Hg1 O9 N3 -131.7(4)
N1 Hg1 O9 N3 71.1(4)
O8 Hg1 O9 N3 .2(3)
O1 Hg1 O9 N3 -6.4(4)
O2 Hg1 O9 N3 -105.9(4)
O3 Hg1 O9 N3 150.4(3)
O5 Hg1 O9 N3 -79.7(4)
